data_7006191
loop_
_publ_author_name
'Errington, R. John'
'Petkar, Sagar S.'
'Middleton, Paul S.'
'McFarlane, William'
'Clegg, William'
'Coxall, Robert A.'
'Harrington, Ross W.'

_publ_section_title
;
 Non-aqueous synthetic methodology for TiW(5) polyoxometalates:
 protonolysis of [(MeO)TiW(5)O(18)](3-) with alcohols, water and
 phenols.
;
_journal_issue 44
_journal_name_full 'Dalton transactions (Cambridge, England : 2003)'
_journal_page_first 5211
_journal_page_last 5222
_journal_paper_doi 10.1039/b709732h
_journal_year 2007
_chemical_formula_moiety '3 C16 H36 N +, C6 H5 O20 Ti W5 3-'
_chemical_formula_sum 'C54 H113 N3 O20 Ti W5'
_chemical_formula_weight 2091.62
_chemical_name_systematic
;
?
;
_space_group_IT_number 14
_symmetry_cell_setting monoclinic
_symmetry_space_group_name_Hall '-P 2ybc'
_symmetry_space_group_name_H-M 'P 1 21/c 1'
_atom_sites_solution_hydrogens geom
_atom_sites_solution_primary direct
_atom_sites_solution_secondary difmap
_audit_creation_method SHELXL-97
_cell_angle_alpha 90.00
_cell_angle_beta 91.196(2)
_cell_angle_gamma 90.00
_cell_formula_units_Z 8
_cell_length_a 36.548(3)
_cell_length_b 15.3847(14)
_cell_length_c 24.951(2)
_cell_measurement_reflns_used 26571
_cell_measurement_temperature 150(2)
_cell_measurement_theta_max 26.73
_cell_measurement_theta_min 2.56
_cell_volume 14026(2)
_computing_cell_refinement 'Bruker SAINT'
_computing_data_collection 'Bruker SMART'
_computing_data_reduction 'Bruker SAINT'
_computing_molecular_graphics 'Bruker SHELXTL'
_computing_publication_material 'Bruker SHELXTL and local programs'
_computing_structure_refinement 'Bruker SHELXTL'
_computing_structure_solution 'Bruker SHELXTL'
_diffrn_ambient_temperature 150(2)
_diffrn_measured_fraction_theta_full 0.978
_diffrn_measured_fraction_theta_max 0.978
_diffrn_measurement_device_type 'Bruker SMART 1K CCD diffractometer'
_diffrn_measurement_method 'thin-slice \w scans'
_diffrn_radiation_monochromator 'silicon 111'
_diffrn_radiation_source 'Daresbury SRS station 9.8'
_diffrn_radiation_type synchrotron
_diffrn_radiation_wavelength 0.6882
_diffrn_reflns_av_R_equivalents 0.0646
_diffrn_reflns_av_sigmaI/netI 0.0804
_diffrn_reflns_limit_h_max 41
_diffrn_reflns_limit_h_min -45
_diffrn_reflns_limit_k_max 18
_diffrn_reflns_limit_k_min -18
_diffrn_reflns_limit_l_max 31
_diffrn_reflns_limit_l_min -25
_diffrn_reflns_number 69308
_diffrn_reflns_theta_full 25.47
_diffrn_reflns_theta_max 25.47
_diffrn_reflns_theta_min 2.56
_diffrn_standards_decay_% 15
_diffrn_standards_number 0
_exptl_absorpt_coefficient_mu 8.342
_exptl_absorpt_correction_T_max 0.731
_exptl_absorpt_correction_T_min 0.555
_exptl_absorpt_correction_type multi-scan
_exptl_absorpt_process_details SADABS
_exptl_crystal_colour 'pale green'
_exptl_crystal_density_diffrn 1.981
_exptl_crystal_density_method 'not measured'
_exptl_crystal_description block
_exptl_crystal_F_000 8080
_exptl_crystal_size_max 0.08
_exptl_crystal_size_mid 0.06
_exptl_crystal_size_min 0.04
_refine_diff_density_max 5.917
_refine_diff_density_min -2.809
_refine_diff_density_rms 0.264
_refine_ls_extinction_method none
_refine_ls_goodness_of_fit_ref 1.043
_refine_ls_hydrogen_treatment constr
_refine_ls_matrix_type full
_refine_ls_number_parameters 1505
_refine_ls_number_reflns 28050
_refine_ls_number_restraints 3062
_refine_ls_restrained_S_all 1.028
_refine_ls_R_factor_all 0.0841
_refine_ls_R_factor_gt 0.0584
_refine_ls_shift/su_max 0.006
_refine_ls_shift/su_mean 0.000
_refine_ls_structure_factor_coef Fsqd
_refine_ls_weighting_details 'calc w=1/[\s^2^(Fo^2^)+(0.0780P)^2^+18.6167P] where P=(Fo^2^+2Fc^2^)/3'
_refine_ls_weighting_scheme calc
_refine_ls_wR_factor_gt 0.1499
_refine_ls_wR_factor_ref 0.1648
_reflns_number_gt 19512
_reflns_number_total 28050
_reflns_threshold_expression I>2\s(I)
_cod_data_source_file b709732h.txt
_cod_data_source_block rje303_(TBA)3[9]
_cod_original_sg_symbol_H-M 'P 21/c'
_cod_database_code 7006191

loop_
_symmetry_equiv_pos_as_xyz
'x, y, z'
'-x, y+1/2, -z+1/2'
'-x, -y, -z'
'x, -y-1/2, z-1/2'

loop_
_atom_site_label
_atom_site_type_symbol
_atom_site_fract_x
_atom_site_fract_y
_atom_site_fract_z
_atom_site_U_iso_or_equiv
_atom_site_adp_type
_atom_site_occupancy
_atom_site_symmetry_multiplicity
_atom_site_calc_flag
_atom_site_refinement_flags
_atom_site_disorder_assembly
_atom_site_disorder_group
Ti1 Ti 0.33378(5) 0.28000(12) 0.80591(7) 0.0387(4) Uani 1 1 d . . .
W2 W 0.386879(13) 0.41690(3) 0.74753(2) 0.05368(13) Uani 1 1 d . . .
W3 W 0.420683(12) 0.24780(3) 0.812175(18) 0.04716(12) Uani 1 1 d . . .
W4 W 0.366605(11) 0.11831(3) 0.741458(17) 0.04246(11) Uani 1 1 d . . .
W5 W 0.332585(10) 0.28811(3) 0.677786(15) 0.03922(11) Uani 1 1 d . . .
W6 W 0.422346(11) 0.25344(3) 0.679841(17) 0.04402(11) Uani 1 1 d . . .
O1 O 0.3005(2) 0.2906(6) 0.8563(3) 0.071(2) Uani 1 1 d . . .
O2 O 0.3940(2) 0.5274(5) 0.7491(4) 0.081(3) Uani 1 1 d . . .
O3 O 0.4541(2) 0.2322(6) 0.8612(3) 0.069(2) Uani 1 1 d . . .
O4 O 0.3602(2) 0.0078(5) 0.7375(3) 0.068(2) Uani 1 1 d . . .
O5 O 0.30039(19) 0.3022(5) 0.6265(3) 0.0533(19) Uani 1 1 d . . .
O6 O 0.4554(2) 0.2431(5) 0.6313(3) 0.066(2) Uani 1 1 d . . .
O7 O 0.37648(15) 0.2666(4) 0.7446(2) 0.0337(14) Uani 1 1 d . . .
O8 O 0.3502(2) 0.4003(5) 0.7977(3) 0.055(2) Uani 1 1 d . . .
O9 O 0.3781(2) 0.2595(5) 0.8500(3) 0.058(2) Uani 1 1 d . . .
O10 O 0.33303(19) 0.1557(4) 0.7916(3) 0.0487(17) Uani 1 1 d . . .
O11 O 0.30562(17) 0.2959(4) 0.7393(3) 0.0427(16) Uani 1 1 d . . .
O12 O 0.42184(19) 0.3712(5) 0.7992(3) 0.057(2) Uani 1 1 d . . .
O13 O 0.40626(19) 0.1311(5) 0.7938(3) 0.0506(18) Uani 1 1 d . . .
O14 O 0.33402(18) 0.1632(4) 0.6861(3) 0.0420(16) Uani 1 1 d . . .
O15 O 0.34943(18) 0.4039(4) 0.6911(3) 0.0495(18) Uani 1 1 d . . .
O16 O 0.42158(19) 0.3757(5) 0.6947(3) 0.059(2) Uani 1 1 d . . .
O17 O 0.44903(18) 0.2394(5) 0.7457(3) 0.0485(18) Uani 1 1 d . . .
O18 O 0.40474(18) 0.1374(4) 0.6889(3) 0.0455(17) Uani 1 1 d . . .
O19 O 0.37785(19) 0.2745(5) 0.6388(3) 0.0498(18) Uani 1 1 d . . .
C1 C 0.2910(4) 0.2504(9) 0.9020(5) 0.069(3) Uani 1 1 d U . .
C2 C 0.2737(6) 0.1748(13) 0.9022(6) 0.146(7) Uani 1 1 d U . .
H2 H 0.2682 0.1469 0.8690 0.175 Uiso 1 1 calc R . .
C3 C 0.2635(6) 0.1363(14) 0.9482(6) 0.168(8) Uani 1 1 d U . .
H3 H 0.2503 0.0831 0.9459 0.202 Uiso 1 1 calc R . .
C4 C 0.2710(5) 0.1691(13) 0.9972(6) 0.116(6) Uani 1 1 d U . .
C5 C 0.2896(4) 0.2443(9) 0.9986(5) 0.080(4) Uani 1 1 d U . .
H5 H 0.2964 0.2694 1.0321 0.095 Uiso 1 1 calc R . .
C6 C 0.2990(4) 0.2859(10) 0.9507(5) 0.078(4) Uani 1 1 d U . .
H6 H 0.3113 0.3402 0.9525 0.094 Uiso 1 1 calc R . .
O20 O 0.2617(4) 0.1264(11) 1.0434(4) 0.168(7) Uani 1 1 d . . .
Ti7 Ti 0.08145(5) 0.76891(13) 0.79529(7) 0.0410(4) Uani 1 1 d . . .
W8 W 0.168613(10) 0.77443(3) 0.809767(16) 0.04060(11) Uani 1 1 d . . .
W9 W 0.128635(12) 0.61646(3) 0.74175(2) 0.05119(12) Uani 1 1 d . . .
W10 W 0.084498(11) 0.76045(3) 0.668038(16) 0.04484(12) Uani 1 1 d . . .
W11 W 0.124777(11) 0.91890(3) 0.735481(18) 0.04502(11) Uani 1 1 d . . .
W12 W 0.175245(11) 0.76799(3) 0.677676(16) 0.04597(12) Uani 1 1 d . . .
O21 O 0.04309(19) 0.7698(6) 0.8411(3) 0.064(2) Uani 1 1 d . . .
O22 O 0.20116(19) 0.7799(6) 0.8598(3) 0.058(2) Uani 1 1 d . . .
O23 O 0.1303(2) 0.5056(6) 0.7431(4) 0.092(3) Uani 1 1 d . . .
O24 O 0.0540(2) 0.7577(6) 0.6138(3) 0.071(3) Uani 1 1 d . . .
O25 O 0.1246(2) 1.0310(6) 0.7309(4) 0.076(3) Uani 1 1 d . . .
O26 O 0.2104(2) 0.7664(6) 0.6325(3) 0.075(3) Uani 1 1 d . . .
O27 O 0.12648(15) 0.7672(4) 0.7393(2) 0.0368(15) Uani 1 1 d . . .
O28 O 0.12400(19) 0.7759(5) 0.8439(3) 0.0516(19) Uani 1 1 d . . .
O29 O 0.0916(2) 0.6448(5) 0.7891(3) 0.0532(19) Uani 1 1 d . . .
O30 O 0.05511(17) 0.7628(4) 0.7270(2) 0.0390(15) Uani 1 1 d . . .
O31 O 0.08781(17) 0.8927(5) 0.7823(3) 0.0454(17) Uani 1 1 d . . .
O32 O 0.16410(19) 0.6530(5) 0.7961(3) 0.0550(19) Uani 1 1 d . . .
O33 O 0.0954(2) 0.6397(5) 0.6833(3) 0.056(2) Uani 1 1 d . . .
O34 O 0.09258(18) 0.8828(5) 0.6763(3) 0.0509(19) Uani 1 1 d . . .
O35 O 0.16089(17) 0.8947(4) 0.7909(3) 0.0435(16) Uani 1 1 d . . .
O36 O 0.19932(17) 0.7738(5) 0.7462(3) 0.0465(18) Uani 1 1 d . . .
O37 O 0.16700(19) 0.6488(5) 0.6922(3) 0.061(2) Uani 1 1 d . . .
O38 O 0.13178(18) 0.7601(5) 0.6336(3) 0.053(2) Uani 1 1 d . . .
O39 O 0.1638(2) 0.8887(5) 0.6860(3) 0.0534(18) Uani 1 1 d . . .
C7 C 0.0323(3) 0.7601(8) 0.8919(4) 0.053(3) Uani 1 1 d U . .
C8 C -0.0016(3) 0.7936(10) 0.9073(5) 0.081(4) Uani 1 1 d U . .
H8 H -0.0162 0.8261 0.8826 0.097 Uiso 1 1 calc R . .
C9 C -0.0137(3) 0.7786(9) 0.9598(5) 0.072(4) Uani 1 1 d U . .
H9 H -0.0375 0.7974 0.9693 0.086 Uiso 1 1 calc R . .
C10 C 0.0078(3) 0.7381(10) 0.9968(4) 0.072(4) Uani 1 1 d U . .
C11 C 0.0412(3) 0.7050(11) 0.9803(5) 0.081(4) Uani 1 1 d U . .
H11 H 0.0564 0.6746 1.0053 0.097 Uiso 1 1 calc R . .
C12 C 0.0525(3) 0.7155(8) 0.9290(4) 0.060(3) Uani 1 1 d U . .
H12 H 0.0751 0.6909 0.9189 0.072 Uiso 1 1 calc R . .
O40 O -0.0041(2) 0.7268(7) 1.0483(3) 0.089(3) Uani 1 1 d . . .
N1 N 0.2234(2) 0.3920(5) 0.1872(3) 0.065(2) Uani 1 1 d DU . .
C111 C 0.1883(3) 0.3896(7) 0.1549(5) 0.065(3) Uani 1 1 d DU . .
H11A H 0.1676 0.3854 0.1799 0.078 Uiso 1 1 calc R . .
H11B H 0.1856 0.4451 0.1352 0.078 Uiso 1 1 calc R . .
C112 C 0.1853(4) 0.3164(10) 0.1156(6) 0.100(5) Uani 1 1 d DU . .
H11C H 0.1884 0.2609 0.1352 0.120 Uiso 1 1 calc R . .
H11D H 0.2055 0.3214 0.0901 0.120 Uiso 1 1 calc R . .
C113 C 0.1494(4) 0.3133(9) 0.0841(6) 0.096(5) Uani 1 1 d DU . .
H11E H 0.1290 0.3135 0.1096 0.115 Uiso 1 1 calc R . .
H11F H 0.1472 0.3664 0.0620 0.115 Uiso 1 1 calc R . .
C114 C 0.1454(6) 0.2361(10) 0.0486(8) 0.146(9) Uani 1 1 d DU . .
H11G H 0.1214 0.2376 0.0304 0.219 Uiso 1 1 calc R . .
H11H H 0.1475 0.1830 0.0701 0.219 Uiso 1 1 calc R . .
H11I H 0.1647 0.2368 0.0219 0.219 Uiso 1 1 calc R . .
C121 C 0.2298(3) 0.3066(7) 0.2172(5) 0.071(3) Uani 1 1 d DU . .
H12A H 0.2310 0.2588 0.1907 0.085 Uiso 1 1 calc R . .
H12B H 0.2538 0.3094 0.2363 0.085 Uiso 1 1 calc R . .
C122 C 0.2008(4) 0.2859(9) 0.2569(6) 0.096(5) Uani 1 1 d DU . .
H12C H 0.1764 0.2942 0.2394 0.115 Uiso 1 1 calc R . .
H12D H 0.2028 0.3274 0.2871 0.115 Uiso 1 1 calc R . .
C123 C 0.2031(5) 0.1944(9) 0.2787(6) 0.110(5) Uani 1 1 d DU . .
H12E H 0.2037 0.1533 0.2482 0.132 Uiso 1 1 calc R . .
H12F H 0.2264 0.1881 0.2992 0.132 Uiso 1 1 calc R . .
C124 C 0.1728(4) 0.1694(12) 0.3137(7) 0.125(7) Uani 1 1 d DU . .
H12G H 0.1764 0.1094 0.3260 0.187 Uiso 1 1 calc R . .
H12H H 0.1495 0.1738 0.2936 0.187 Uiso 1 1 calc R . .
H12I H 0.1724 0.2083 0.3448 0.187 Uiso 1 1 calc R . .
C131 C 0.2215(3) 0.4661(7) 0.2272(4) 0.071(3) Uani 1 1 d DU . .
H13A H 0.2155 0.5201 0.2072 0.085 Uiso 1 1 calc R . .
H13B H 0.2011 0.4544 0.2516 0.085 Uiso 1 1 calc R . .
C132 C 0.2554(3) 0.4823(8) 0.2606(5) 0.079(4) Uani 1 1 d DU . .
H13C H 0.2750 0.5047 0.2375 0.095 Uiso 1 1 calc R . .
H13D H 0.2639 0.4269 0.2767 0.095 Uiso 1 1 calc R . .
C133 C 0.2482(4) 0.5476(10) 0.3051(5) 0.092(5) Uani 1 1 d DU . .
H13E H 0.2407 0.6034 0.2885 0.111 Uiso 1 1 calc R . .
H13F H 0.2275 0.5263 0.3264 0.111 Uiso 1 1 calc R . .
C134 C 0.2798(4) 0.5643(13) 0.3419(7) 0.141(8) Uani 1 1 d DU . .
H13G H 0.2727 0.6067 0.3692 0.212 Uiso 1 1 calc R . .
H13H H 0.3002 0.5874 0.3216 0.212 Uiso 1 1 calc R . .
H13I H 0.2872 0.5099 0.3594 0.212 Uiso 1 1 calc R . .
C141 C 0.2549(3) 0.4056(8) 0.1494(4) 0.072(3) Uani 1 1 d DU . .
H14A H 0.2778 0.4092 0.1711 0.087 Uiso 1 1 calc R . .
H14B H 0.2567 0.3534 0.1264 0.087 Uiso 1 1 calc R . .
C142 C 0.2529(3) 0.4832(9) 0.1140(5) 0.089(4) Uani 1 1 d DU . .
H14C H 0.2498 0.5356 0.1365 0.106 Uiso 1 1 calc R . .
H14D H 0.2311 0.4781 0.0901 0.106 Uiso 1 1 calc R . .
C143 C 0.2865(4) 0.4951(11) 0.0799(6) 0.113(6) Uani 1 1 d DU . .
H14E H 0.3082 0.5024 0.1040 0.135 Uiso 1 1 calc R . .
H14F H 0.2902 0.4416 0.0587 0.135 Uiso 1 1 calc R . .
C144 C 0.2844(5) 0.5702(13) 0.0430(7) 0.158(9) Uani 1 1 d DU . .
H14G H 0.3069 0.5736 0.0224 0.237 Uiso 1 1 calc R . .
H14H H 0.2814 0.6237 0.0637 0.237 Uiso 1 1 calc R . .
H14I H 0.2633 0.5629 0.0184 0.237 Uiso 1 1 calc R . .
N2 N -0.0184(2) 0.5325(5) 0.2034(3) 0.064(2) Uani 1 1 d DU . .
C211 C 0.0156(3) 0.5268(8) 0.1702(5) 0.077(3) Uani 1 1 d DU . .
H21A H 0.0145 0.5738 0.1431 0.093 Uiso 1 1 calc R . .
H21B H 0.0370 0.5387 0.1940 0.093 Uiso 1 1 calc R . .
C212 C 0.0223(4) 0.4425(8) 0.1416(6) 0.096(4) Uani 1 1 d DU . .
H21C H -0.0004 0.4255 0.1219 0.115 Uiso 1 1 calc R . .
H21D H 0.0277 0.3968 0.1685 0.115 Uiso 1 1 calc R . .
C213 C 0.0534(4) 0.4463(11) 0.1024(5) 0.096(4) Uani 1 1 d DU . .
H21E H 0.0743 0.4772 0.1197 0.115 Uiso 1 1 calc R . .
H21F H 0.0615 0.3863 0.0946 0.115 Uiso 1 1 calc R . .
C214 C 0.0441(6) 0.4893(16) 0.0525(7) 0.173(10) Uani 1 1 d DU . .
H21G H 0.0655 0.4903 0.0296 0.259 Uiso 1 1 calc R . .
H21H H 0.0363 0.5490 0.0598 0.259 Uiso 1 1 calc R . .
H21I H 0.0241 0.4578 0.0343 0.259 Uiso 1 1 calc R . .
C221 C -0.0180(3) 0.4617(7) 0.2457(4) 0.065(3) Uani 1 1 d DU . .
H22A H -0.0406 0.4671 0.2668 0.078 Uiso 1 1 calc R . .
H22B H -0.0190 0.4047 0.2273 0.078 Uiso 1 1 calc R . .
C222 C 0.0143(3) 0.4616(9) 0.2841(5) 0.085(4) Uani 1 1 d DU . .
H22C H 0.0172 0.5201 0.3002 0.102 Uiso 1 1 calc R . .
H22D H 0.0368 0.4483 0.2643 0.102 Uiso 1 1 calc R . .
C223 C 0.0096(3) 0.3950(11) 0.3284(5) 0.100(5) Uani 1 1 d DU . .
H22E H -0.0129 0.4086 0.3480 0.120 Uiso 1 1 calc R . .
H22F H 0.0064 0.3367 0.3120 0.120 Uiso 1 1 calc R . .
C224 C 0.0409(5) 0.3925(17) 0.3667(7) 0.195(12) Uani 1 1 d DU . .
H22G H 0.0363 0.3487 0.3942 0.292 Uiso 1 1 calc R . .
H22H H 0.0438 0.4496 0.3836 0.292 Uiso 1 1 calc R . .
H22I H 0.0632 0.3776 0.3476 0.292 Uiso 1 1 calc R . .
C231 C -0.0200(3) 0.6219(7) 0.2280(5) 0.081(4) Uani 1 1 d DU . .
H23A H 0.0029 0.6318 0.2491 0.097 Uiso 1 1 calc R . .
H23B H -0.0208 0.6654 0.1988 0.097 Uiso 1 1 calc R . .
C232 C -0.0519(3) 0.6372(8) 0.2637(6) 0.087(4) Uani 1 1 d DU . .
H23C H -0.0477 0.6066 0.2981 0.104 Uiso 1 1 calc R . .
H23D H -0.0744 0.6132 0.2465 0.104 Uiso 1 1 calc R . .
C233 C -0.0571(5) 0.7346(9) 0.2742(7) 0.113(6) Uani 1 1 d DU . .
H23E H -0.0343 0.7582 0.2907 0.136 Uiso 1 1 calc R . .
H23F H -0.0613 0.7646 0.2395 0.136 Uiso 1 1 calc R . .
C234 C -0.0881(5) 0.7540(12) 0.3098(8) 0.133(7) Uani 1 1 d DU . .
H23G H -0.0900 0.8170 0.3147 0.199 Uiso 1 1 calc R . .
H23H H -0.0838 0.7260 0.3446 0.199 Uiso 1 1 calc R . .
H23I H -0.1108 0.7318 0.2935 0.199 Uiso 1 1 calc R . .
C241 C -0.0525(3) 0.5162(7) 0.1685(4) 0.059(3) Uani 1 1 d DU . .
H24A H -0.0497 0.4598 0.1500 0.071 Uiso 1 1 calc R . .
H24B H -0.0738 0.5113 0.1922 0.071 Uiso 1 1 calc R . .
C242 C -0.0606(3) 0.5853(8) 0.1270(5) 0.075(4) Uani 1 1 d DU . .
H24C H -0.0651 0.6413 0.1453 0.091 Uiso 1 1 calc R . .
H24D H -0.0390 0.5928 0.1043 0.091 Uiso 1 1 calc R . .
C243 C -0.0932(4) 0.5631(9) 0.0922(5) 0.091(4) Uani 1 1 d DU . .
H24E H -0.0875 0.5101 0.0715 0.110 Uiso 1 1 calc R . .
H24F H -0.1139 0.5491 0.1156 0.110 Uiso 1 1 calc R . .
C244 C -0.1047(5) 0.6313(11) 0.0546(6) 0.124(7) Uani 1 1 d DU . .
H24G H -0.1261 0.6112 0.0336 0.186 Uiso 1 1 calc R . .
H24H H -0.0847 0.6446 0.0305 0.186 Uiso 1 1 calc R . .
H24I H -0.1112 0.6837 0.0747 0.186 Uiso 1 1 calc R . .
N3 N 0.1573(3) 0.6223(6) 0.4914(3) 0.076(3) Uani 1 1 d DU . .
C311 C 0.1481(4) 0.7133(6) 0.4721(4) 0.075(3) Uani 1 1 d DU . .
H31A H 0.1655 0.7298 0.4439 0.091 Uiso 1 1 calc R . .
H31B H 0.1232 0.7129 0.4557 0.091 Uiso 1 1 calc R . .
C312 C 0.1496(5) 0.7795(7) 0.5149(5) 0.088(4) Uani 1 1 d DU . .
H31C H 0.1739 0.7772 0.5331 0.106 Uiso 1 1 calc R . .
H31D H 0.1309 0.7655 0.5419 0.106 Uiso 1 1 calc R . .
C313 C 0.1429(4) 0.8717(7) 0.4943(5) 0.075(3) Uani 1 1 d DU . .
H31E H 0.1602 0.8846 0.4654 0.090 Uiso 1 1 calc R . .
H31F H 0.1177 0.8758 0.4789 0.090 Uiso 1 1 calc R . .
C314 C 0.1475(5) 0.9359(9) 0.5374(6) 0.110(6) Uani 1 1 d DU . .
H31G H 0.1434 0.9943 0.5229 0.165 Uiso 1 1 calc R . .
H31H H 0.1724 0.9320 0.5525 0.165 Uiso 1 1 calc R . .
H31I H 0.1298 0.9242 0.5655 0.165 Uiso 1 1 calc R . .
C321 C 0.1943(3) 0.6196(9) 0.5196(5) 0.085(3) Uani 1 1 d DU . .
H32A H 0.1927 0.6532 0.5533 0.102 Uiso 1 1 calc R . .
H32B H 0.1996 0.5585 0.5295 0.102 Uiso 1 1 calc R . .
C322 C 0.2259(3) 0.6537(12) 0.4888(6) 0.107(5) Uani 1 1 d DU . .
H32C H 0.2201 0.7134 0.4764 0.129 Uiso 1 1 calc R . .
H32D H 0.2293 0.6170 0.4568 0.129 Uiso 1 1 calc R . .
C323 C 0.2612(4) 0.6557(13) 0.5212(7) 0.128(6) Uani 1 1 d DU . .
H32E H 0.2580 0.6919 0.5536 0.154 Uiso 1 1 calc R . .
H32F H 0.2675 0.5961 0.5330 0.154 Uiso 1 1 calc R . .
C324 C 0.2918(5) 0.6917(15) 0.4892(8) 0.156(8) Uani 1 1 d DU . .
H32G H 0.3142 0.6929 0.5113 0.234 Uiso 1 1 calc R . .
H32H H 0.2856 0.7509 0.4776 0.234 Uiso 1 1 calc R . .
H32I H 0.2955 0.6550 0.4577 0.234 Uiso 1 1 calc R . .
C331 C 0.1568(4) 0.5648(8) 0.4419(4) 0.100(5) Uani 1 1 d DU . .
H33A H 0.1325 0.5701 0.4240 0.120 Uiso 1 1 calc R . .
H33B H 0.1752 0.5871 0.4168 0.120 Uiso 1 1 calc R . .
C332 C 0.1643(6) 0.4713(9) 0.4518(6) 0.145(7) Uani 1 1 d DU . .
H33C H 0.1441 0.4465 0.4727 0.173 Uiso 1 1 calc R . .
H33D H 0.1870 0.4659 0.4739 0.173 Uiso 1 1 calc R . .
C333 C 0.1685(6) 0.4185(15) 0.4009(8) 0.196(10) Uani 1 1 d DU . .
H33E H 0.1835 0.4523 0.3757 0.235 Uiso 1 1 calc R . .
H33F H 0.1820 0.3646 0.4098 0.235 Uiso 1 1 calc R . .
C334 C 0.1351(6) 0.396(2) 0.3745(8) 0.257(17) Uani 1 1 d DU . .
H33G H 0.1404 0.3618 0.3422 0.385 Uiso 1 1 calc R . .
H33H H 0.1217 0.4484 0.3644 0.385 Uiso 1 1 calc R . .
H33I H 0.1203 0.3606 0.3986 0.385 Uiso 1 1 calc R . .
C341 C 0.1303(3) 0.5898(9) 0.5321(5) 0.096(4) Uani 1 1 d DU . .
H34A H 0.1388 0.5322 0.5449 0.115 Uiso 1 1 calc R . .
H34B H 0.1313 0.6297 0.5632 0.115 Uiso 1 1 calc R . .
C342 C 0.0915(4) 0.5814(11) 0.5142(6) 0.120(6) Uani 1 1 d DU A .
H34C H 0.0904 0.5451 0.4815 0.144 Uiso 1 1 calc R . .
H34D H 0.0821 0.6398 0.5045 0.144 Uiso 1 1 calc R . .
C343 C 0.0666(5) 0.5421(14) 0.5553(7) 0.142(7) Uani 1 1 d DU . .
H34K H 0.0608 0.5880 0.5816 0.170 Uiso 0.49(2) 1 calc PR A 1
H34L H 0.0434 0.5260 0.5368 0.170 Uiso 0.49(2) 1 calc PR A 1
H34M H 0.0764 0.4845 0.5660 0.170 Uiso 0.51(2) 1 calc PR A 2
H34N H 0.0669 0.5795 0.5876 0.170 Uiso 0.51(2) 1 calc PR A 2
C344 C 0.0795(9) 0.466(2) 0.5851(15) 0.163(17) Uani 0.49(2) 1 d PDU A 1
H34E H 0.0612 0.4496 0.6114 0.245 Uiso 0.49(2) 1 calc PR A 1
H34F H 0.1026 0.4805 0.6038 0.245 Uiso 0.49(2) 1 calc PR A 1
H34G H 0.0834 0.4182 0.5603 0.245 Uiso 0.49(2) 1 calc PR A 1
C34X C 0.0285(6) 0.532(3) 0.5365(14) 0.181(19) Uani 0.51(2) 1 d PDU A 2
H34H H 0.0139 0.5074 0.5654 0.271 Uiso 0.51(2) 1 calc PR A 2
H34I H 0.0277 0.4919 0.5057 0.271 Uiso 0.51(2) 1 calc PR A 2
H34J H 0.0186 0.5882 0.5257 0.271 Uiso 0.51(2) 1 calc PR A 2
N4 N 0.2773(2) 0.5848(6) 0.8015(3) 0.071(2) Uani 1 1 d DU . .
C411 C 0.3141(3) 0.5703(8) 0.8287(5) 0.080(4) Uani 1 1 d DU . .
H41A H 0.3150 0.5092 0.8412 0.096 Uiso 1 1 calc R . .
H41B H 0.3331 0.5769 0.8013 0.096 Uiso 1 1 calc R . .
C412 C 0.3246(4) 0.6274(10) 0.8754(6) 0.098(5) Uani 1 1 d DU . .
H41C H 0.3040 0.6310 0.9005 0.117 Uiso 1 1 calc R . .
H41D H 0.3301 0.6867 0.8626 0.117 Uiso 1 1 calc R . .
C413 C 0.3589(4) 0.5886(13) 0.9048(7) 0.152(8) Uani 1 1 d DU . .
H41E H 0.3521 0.5350 0.9242 0.183 Uiso 1 1 calc R . .
H41F H 0.3777 0.5734 0.8784 0.183 Uiso 1 1 calc R . .
C414 C 0.3736(6) 0.6534(17) 0.9429(10) 0.234(14) Uani 1 1 d DU . .
H41G H 0.3954 0.6297 0.9612 0.350 Uiso 1 1 calc R . .
H41H H 0.3551 0.6672 0.9694 0.350 Uiso 1 1 calc R . .
H41I H 0.3802 0.7063 0.9235 0.350 Uiso 1 1 calc R . .
C421 C 0.2460(3) 0.5800(8) 0.8399(4) 0.075(3) Uani 1 1 d DU . .
H42A H 0.2474 0.6310 0.8641 0.090 Uiso 1 1 calc R . .
H42B H 0.2227 0.5847 0.8189 0.090 Uiso 1 1 calc R . .
C422 C 0.2445(3) 0.4995(8) 0.8734(5) 0.082(4) Uani 1 1 d DU . .
H42C H 0.2682 0.4926 0.8930 0.099 Uiso 1 1 calc R . .
H42D H 0.2413 0.4485 0.8496 0.099 Uiso 1 1 calc R . .
C423 C 0.2137(4) 0.5005(11) 0.9138(6) 0.107(5) Uani 1 1 d DU . .
H42E H 0.2162 0.5533 0.9363 0.129 Uiso 1 1 calc R . .
H42F H 0.1900 0.5044 0.8940 0.129 Uiso 1 1 calc R . .
C424 C 0.2130(5) 0.4236(12) 0.9492(6) 0.140(8) Uani 1 1 d DU . .
H42G H 0.1927 0.4289 0.9740 0.210 Uiso 1 1 calc R . .
H42H H 0.2362 0.4199 0.9696 0.210 Uiso 1 1 calc R . .
H42I H 0.2098 0.3711 0.9274 0.210 Uiso 1 1 calc R . .
C431 C 0.2724(3) 0.5165(7) 0.7578(4) 0.067(3) Uani 1 1 d DU . .
H43A H 0.2931 0.5219 0.7330 0.080 Uiso 1 1 calc R . .
H43B H 0.2743 0.4585 0.7748 0.080 Uiso 1 1 calc R . .
C432 C 0.2378(3) 0.5185(9) 0.7249(4) 0.078(4) Uani 1 1 d DU . .
H43C H 0.2324 0.5793 0.7142 0.093 Uiso 1 1 calc R . .
H43D H 0.2173 0.4978 0.7470 0.093 Uiso 1 1 calc R . .
C433 C 0.2401(3) 0.4624(8) 0.6749(4) 0.075(4) Uani 1 1 d DU . .
H43E H 0.2594 0.4860 0.6519 0.090 Uiso 1 1 calc R . .
H43F H 0.2475 0.4029 0.6857 0.090 Uiso 1 1 calc R . .
C434 C 0.2054(4) 0.4572(9) 0.6431(5) 0.091(5) Uani 1 1 d DU . .
H43G H 0.2091 0.4211 0.6113 0.137 Uiso 1 1 calc R . .
H43H H 0.1979 0.5157 0.6320 0.137 Uiso 1 1 calc R . .
H43I H 0.1863 0.4313 0.6651 0.137 Uiso 1 1 calc R . .
C441 C 0.2760(4) 0.6749(7) 0.7770(5) 0.102(5) Uani 1 1 d DU . .
H44A H 0.2508 0.6856 0.7634 0.122 Uiso 1 1 calc R . .
H44B H 0.2812 0.7177 0.8058 0.122 Uiso 1 1 calc R . .
C442 C 0.3015(7) 0.6914(10) 0.7329(8) 0.168(8) Uani 1 1 d DU . .
H44C H 0.2945 0.6556 0.7014 0.201 Uiso 1 1 calc R . .
H44D H 0.3267 0.6748 0.7444 0.201 Uiso 1 1 calc R . .
C443 C 0.3007(8) 0.7875(10) 0.7175(10) 0.195(10) Uani 1 1 d DU . .
H44E H 0.2762 0.8019 0.7023 0.234 Uiso 1 1 calc R . .
H44F H 0.3047 0.8231 0.7502 0.234 Uiso 1 1 calc R . .
C444 C 0.3278(10) 0.810(2) 0.6794(14) 0.36(2) Uani 1 1 d DU . .
H44G H 0.3246 0.8702 0.6683 0.537 Uiso 1 1 calc R . .
H44H H 0.3252 0.7715 0.6480 0.537 Uiso 1 1 calc R . .
H44I H 0.3522 0.8019 0.6957 0.537 Uiso 1 1 calc R . .
N5 N 0.5324(2) 0.4237(6) 0.7997(4) 0.085(3) Uani 1 1 d DU . .
C511 C 0.5027(3) 0.4342(8) 0.8406(5) 0.082(4) Uani 1 1 d DU . .
H51A H 0.4787 0.4337 0.8216 0.098 Uiso 1 1 calc R . .
H51B H 0.5035 0.3834 0.8649 0.098 Uiso 1 1 calc R . .
C512 C 0.5054(3) 0.5153(8) 0.8739(5) 0.084(4) Uani 1 1 d DU . .
H51C H 0.5027 0.5668 0.8504 0.100 Uiso 1 1 calc R . .
H51D H 0.5298 0.5181 0.8919 0.100 Uiso 1 1 calc R . .
C513 C 0.4756(4) 0.5165(11) 0.9160(6) 0.107(5) Uani 1 1 d DU . .
H51E H 0.4514 0.5179 0.8976 0.129 Uiso 1 1 calc R . .
H51F H 0.4771 0.4621 0.9372 0.129 Uiso 1 1 calc R . .
C514 C 0.4786(6) 0.5920(12) 0.9532(7) 0.147(8) Uani 1 1 d DU . .
H51G H 0.4588 0.5892 0.9792 0.220 Uiso 1 1 calc R . .
H51H H 0.4765 0.6461 0.9327 0.220 Uiso 1 1 calc R . .
H51I H 0.5023 0.5903 0.9723 0.220 Uiso 1 1 calc R . .
C521 C 0.5301(3) 0.4980(8) 0.7594(5) 0.088(3) Uani 1 1 d DU . .
H52A H 0.5343 0.5534 0.7786 0.105 Uiso 1 1 calc R . .
H52B H 0.5500 0.4909 0.7334 0.105 Uiso 1 1 calc R . .
C522 C 0.4942(4) 0.5037(9) 0.7290(6) 0.099(4) Uani 1 1 d DU . .
H52C H 0.4750 0.5246 0.7531 0.119 Uiso 1 1 calc R . .
H52D H 0.4871 0.4453 0.7157 0.119 Uiso 1 1 calc R . .
C523 C 0.4976(5) 0.5651(12) 0.6824(7) 0.127(6) Uani 1 1 d DU . .
H52E H 0.5028 0.6239 0.6967 0.153 Uiso 1 1 calc R . .
H52F H 0.5189 0.5471 0.6612 0.153 Uiso 1 1 calc R . .
C524 C 0.4659(6) 0.5706(15) 0.6464(8) 0.202(13) Uani 1 1 d DU . .
H52G H 0.4708 0.6123 0.6177 0.303 Uiso 1 1 calc R . .
H52H H 0.4446 0.5900 0.6665 0.303 Uiso 1 1 calc R . .
H52I H 0.4609 0.5133 0.6308 0.303 Uiso 1 1 calc R . .
C531 C 0.5257(4) 0.3357(8) 0.7739(6) 0.107(5) Uani 1 1 d DU . .
H53A H 0.5285 0.2902 0.8018 0.129 Uiso 1 1 calc R . .
H53B H 0.5002 0.3334 0.7601 0.129 Uiso 1 1 calc R . .
C532 C 0.5508(5) 0.3152(10) 0.7291(7) 0.130(6) Uani 1 1 d DU . .
H53C H 0.5766 0.3237 0.7411 0.156 Uiso 1 1 calc R . .
H53D H 0.5457 0.3546 0.6985 0.156 Uiso 1 1 calc R . .
C533 C 0.5448(6) 0.2204(11) 0.7118(9) 0.154(8) Uani 1 1 d DU . .
H53E H 0.5467 0.1828 0.7439 0.184 Uiso 1 1 calc R . .
H53F H 0.5196 0.2145 0.6967 0.184 Uiso 1 1 calc R . .
C534 C 0.5702(6) 0.1897(12) 0.6726(9) 0.162(9) Uani 1 1 d DU . .
H53G H 0.5643 0.1295 0.6629 0.243 Uiso 1 1 calc R . .
H53H H 0.5952 0.1922 0.6877 0.243 Uiso 1 1 calc R . .
H53I H 0.5686 0.2264 0.6405 0.243 Uiso 1 1 calc R . .
C541 C 0.5699(3) 0.4264(9) 0.8270(6) 0.114(5) Uani 1 1 d DU . .
H54A H 0.5886 0.4192 0.7993 0.137 Uiso 1 1 calc R . .
H54B H 0.5734 0.4847 0.8431 0.137 Uiso 1 1 calc R . .
C542 C 0.5766(4) 0.3597(11) 0.8697(8) 0.150(7) Uani 1 1 d DU . .
H54C H 0.5733 0.3011 0.8540 0.180 Uiso 1 1 calc R . .
H54D H 0.5582 0.3669 0.8980 0.180 Uiso 1 1 calc R . .
C543 C 0.6146(5) 0.3661(15) 0.8948(11) 0.221(11) Uani 1 1 d DU . .
H54E H 0.6328 0.3655 0.8660 0.265 Uiso 1 1 calc R . .
H54F H 0.6168 0.4224 0.9138 0.265 Uiso 1 1 calc R . .
C544 C 0.6233(8) 0.296(2) 0.9328(15) 0.33(2) Uani 1 1 d DU . .
H54G H 0.6488 0.3010 0.9451 0.495 Uiso 1 1 calc R . .
H54H H 0.6196 0.2395 0.9151 0.495 Uiso 1 1 calc R . .
H54I H 0.6071 0.2998 0.9636 0.495 Uiso 1 1 calc R . .
N6 N 0.4036(3) 0.3792(7) 0.4915(4) 0.105(3) Uani 1 1 d DU . .
C611 C 0.4375(4) 0.3862(12) 0.5260(6) 0.136(6) Uani 1 1 d DU . .
H61A H 0.4332 0.3566 0.5605 0.163 Uiso 1 1 calc R . .
H61B H 0.4423 0.4483 0.5338 0.163 Uiso 1 1 calc R . .
C612 C 0.4708(4) 0.3472(13) 0.5005(7) 0.144(7) Uani 1 1 d DU . .
H61C H 0.4742 0.3742 0.4650 0.173 Uiso 1 1 calc R . .
H61D H 0.4668 0.2842 0.4950 0.173 Uiso 1 1 calc R . .
C613 C 0.5055(5) 0.3602(17) 0.5347(9) 0.193(10) Uani 1 1 d DU . .
H61E H 0.5086 0.4227 0.5431 0.232 Uiso 1 1 calc R . .
H61F H 0.5033 0.3281 0.5689 0.232 Uiso 1 1 calc R . .
C614 C 0.5376(6) 0.3283(19) 0.5056(12) 0.258(16) Uani 1 1 d DU . .
H61G H 0.5598 0.3372 0.5277 0.386 Uiso 1 1 calc R . .
H61H H 0.5398 0.3604 0.4718 0.386 Uiso 1 1 calc R . .
H61I H 0.5347 0.2662 0.4979 0.386 Uiso 1 1 calc R . .
C621 C 0.3980(5) 0.2902(7) 0.4681(5) 0.109(5) Uani 1 1 d DU . .
H62A H 0.3745 0.2886 0.4478 0.130 Uiso 1 1 calc R . .
H62B H 0.4178 0.2775 0.4428 0.130 Uiso 1 1 calc R . .
C622 C 0.3979(6) 0.2235(9) 0.5105(6) 0.122(6) Uani 1 1 d DU . .
H62C H 0.3755 0.2305 0.5319 0.146 Uiso 1 1 calc R . .
H62D H 0.4193 0.2326 0.5348 0.146 Uiso 1 1 calc R . .
C623 C 0.3990(7) 0.1314(10) 0.4883(7) 0.154(8) Uani 1 1 d DU . .
H62E H 0.3789 0.1232 0.4616 0.184 Uiso 1 1 calc R . .
H62F H 0.4225 0.1216 0.4702 0.184 Uiso 1 1 calc R . .
C624 C 0.3953(8) 0.0694(12) 0.5316(8) 0.204(12) Uani 1 1 d DU . .
H62G H 0.3964 0.0102 0.5172 0.305 Uiso 1 1 calc R . .
H62H H 0.3717 0.0782 0.5488 0.305 Uiso 1 1 calc R . .
H62I H 0.4151 0.0779 0.5580 0.305 Uiso 1 1 calc R . .
C631 C 0.3710(4) 0.4016(9) 0.5263(6) 0.113(5) Uani 1 1 d DU . .
H63A H 0.3488 0.4047 0.5030 0.136 Uiso 1 1 calc R . .
H63B H 0.3674 0.3536 0.5521 0.136 Uiso 1 1 calc R . .
C632 C 0.3742(5) 0.4829(9) 0.5563(6) 0.113(5) Uani 1 1 d DU . .
H63C H 0.3848 0.5277 0.5327 0.136 Uiso 1 1 calc R . .
H63D H 0.3915 0.4741 0.5869 0.136 Uiso 1 1 calc R . .
C633 C 0.3384(5) 0.5168(12) 0.5775(8) 0.174(9) Uani 1 1 d DU . .
H63E H 0.3225 0.5346 0.5468 0.209 Uiso 1 1 calc R . .
H63F H 0.3259 0.4690 0.5964 0.209 Uiso 1 1 calc R . .
C634 C 0.3426(7) 0.5905(14) 0.6142(8) 0.199(12) Uani 1 1 d DU . .
H63G H 0.3185 0.6083 0.6268 0.299 Uiso 1 1 calc R . .
H63H H 0.3540 0.6392 0.5955 0.299 Uiso 1 1 calc R . .
H63I H 0.3581 0.5735 0.6450 0.299 Uiso 1 1 calc R . .
C641 C 0.4062(4) 0.4438(9) 0.4448(5) 0.103(4) Uani 1 1 d DU . .
H64A H 0.4141 0.5005 0.4599 0.123 Uiso 1 1 calc R . .
H64B H 0.4260 0.4235 0.4213 0.123 Uiso 1 1 calc R . .
C642 C 0.3734(4) 0.4594(10) 0.4106(6) 0.114(5) Uani 1 1 d DU . .
H64C H 0.3525 0.4723 0.4340 0.137 Uiso 1 1 calc R . .
H64D H 0.3675 0.4055 0.3906 0.137 Uiso 1 1 calc R . .
C643 C 0.3774(5) 0.5330(10) 0.3710(5) 0.109(5) Uani 1 1 d DU . .
H64E H 0.4017 0.5276 0.3544 0.131 Uiso 1 1 calc R . .
H64F H 0.3587 0.5253 0.3421 0.131 Uiso 1 1 calc R . .
C644 C 0.3741(7) 0.6204(11) 0.3920(10) 0.190(11) Uani 1 1 d DU . .
H64G H 0.3779 0.6624 0.3631 0.285 Uiso 1 1 calc R . .
H64H H 0.3925 0.6294 0.4205 0.285 Uiso 1 1 calc R . .
H64I H 0.3496 0.6283 0.4064 0.285 Uiso 1 1 calc R . .

loop_
_atom_site_aniso_label
_atom_site_aniso_U_11
_atom_site_aniso_U_22
_atom_site_aniso_U_33
_atom_site_aniso_U_23
_atom_site_aniso_U_13
_atom_site_aniso_U_12
Ti1 0.0290(9) 0.0555(11) 0.0316(9) -0.0086(8) -0.0026(7) 0.0064(8)
W2 0.0397(2) 0.0403(2) 0.0808(3) -0.0064(2) -0.0053(2) -0.00135(19)
W3 0.0357(2) 0.0620(3) 0.0433(2) -0.0029(2) -0.00901(18) 0.00302(19)
W4 0.0390(2) 0.0403(2) 0.0480(2) 0.00240(18) -0.00205(17) -0.00219(18)
W5 0.0311(2) 0.0516(3) 0.0349(2) 0.00279(17) -0.00126(15) 0.00365(17)
W6 0.0320(2) 0.0542(3) 0.0461(2) 0.00832(19) 0.00531(17) 0.00467(18)
O1 0.057(5) 0.108(7) 0.048(5) 0.007(5) 0.014(4) 0.017(5)
O2 0.059(5) 0.052(5) 0.131(8) -0.014(5) -0.001(5) -0.004(4)
O3 0.051(5) 0.103(7) 0.053(5) -0.017(4) -0.018(4) 0.010(5)
O4 0.069(5) 0.035(4) 0.099(7) -0.001(4) -0.014(5) -0.010(4)
O5 0.047(4) 0.071(5) 0.041(4) 0.007(4) -0.005(3) 0.018(4)
O6 0.044(5) 0.085(6) 0.070(6) 0.017(4) 0.018(4) 0.014(4)
O7 0.026(3) 0.038(3) 0.037(4) -0.005(3) -0.004(3) -0.002(3)
O8 0.050(4) 0.057(5) 0.059(5) -0.021(4) -0.008(4) 0.016(4)
O9 0.052(5) 0.082(6) 0.040(4) -0.002(4) -0.001(3) 0.006(4)
O10 0.053(4) 0.048(4) 0.045(4) 0.018(3) 0.002(3) -0.005(3)
O11 0.037(4) 0.054(4) 0.038(4) 0.004(3) -0.001(3) -0.003(3)
O12 0.040(4) 0.064(5) 0.067(5) -0.011(4) -0.010(4) -0.002(4)
O13 0.044(4) 0.064(5) 0.043(4) 0.011(3) -0.007(3) -0.004(4)
O14 0.045(4) 0.036(4) 0.044(4) -0.011(3) -0.007(3) -0.004(3)
O15 0.034(4) 0.046(4) 0.068(5) 0.005(4) -0.005(3) 0.003(3)
O16 0.035(4) 0.065(5) 0.078(5) 0.011(4) 0.008(4) -0.004(4)
O17 0.031(4) 0.066(5) 0.048(4) 0.000(3) -0.008(3) 0.005(3)
O18 0.037(4) 0.052(4) 0.048(4) 0.001(3) -0.001(3) 0.006(3)
O19 0.044(4) 0.066(5) 0.039(4) 0.009(3) -0.002(3) 0.014(4)
C1 0.070(8) 0.095(9) 0.041(5) -0.006(6) 0.003(6) -0.014(7)
C2 0.218(17) 0.173(15) 0.046(6) -0.015(9) -0.003(10) -0.118(13)
C3 0.248(18) 0.199(16) 0.057(7) -0.003(9) -0.017(11) -0.167(14)
C4 0.138(13) 0.159(13) 0.050(6) 0.007(8) -0.026(8) -0.091(11)
C5 0.084(9) 0.112(10) 0.042(5) -0.020(6) -0.009(6) -0.027(8)
C6 0.082(9) 0.103(10) 0.051(6) -0.007(6) -0.003(6) -0.016(7)
O20 0.178(12) 0.274(17) 0.052(6) 0.029(8) -0.005(7) -0.159(12)
Ti7 0.0275(9) 0.0629(12) 0.0326(9) -0.0003(8) 0.0003(7) -0.0009(8)
W8 0.0293(2) 0.0613(3) 0.0310(2) -0.00483(18) -0.00576(15) 0.00115(18)
W9 0.0404(2) 0.0470(3) 0.0659(3) -0.0047(2) -0.0069(2) -0.00272(19)
W10 0.0301(2) 0.0733(3) 0.0308(2) -0.00522(19) -0.00455(15) -0.00518(19)
W11 0.0347(2) 0.0478(3) 0.0524(3) 0.0010(2) -0.00271(18) -0.00094(18)
W12 0.0295(2) 0.0742(3) 0.0342(2) -0.0122(2) 0.00284(16) -0.00431(19)
O21 0.032(4) 0.123(7) 0.037(4) 0.006(4) 0.007(3) 0.003(4)
O22 0.033(4) 0.096(6) 0.044(4) -0.010(4) -0.009(3) -0.001(4)
O23 0.074(6) 0.046(5) 0.154(10) -0.014(5) -0.034(6) -0.002(4)
O24 0.050(5) 0.125(8) 0.036(4) 0.010(4) -0.019(4) -0.002(5)
O25 0.060(6) 0.071(6) 0.097(7) 0.018(5) -0.003(5) -0.002(4)
O26 0.044(5) 0.131(8) 0.050(5) -0.028(5) 0.020(4) -0.007(5)
O27 0.021(3) 0.052(4) 0.038(3) -0.008(3) -0.007(3) 0.003(3)
O28 0.039(4) 0.087(6) 0.028(3) -0.002(3) -0.004(3) -0.006(4)
O29 0.056(5) 0.054(5) 0.049(4) 0.012(3) 0.001(3) -0.017(4)
O30 0.037(4) 0.049(4) 0.031(3) 0.003(3) -0.003(3) 0.001(3)
O31 0.030(4) 0.062(5) 0.044(4) -0.004(3) 0.000(3) 0.005(3)
O32 0.041(4) 0.060(5) 0.064(5) 0.009(4) -0.018(3) 0.005(4)
O33 0.049(4) 0.058(5) 0.059(5) -0.018(4) -0.010(4) -0.001(4)
O34 0.037(4) 0.079(5) 0.037(4) 0.010(4) -0.008(3) -0.016(4)
O35 0.034(4) 0.055(4) 0.041(4) -0.010(3) -0.003(3) -0.001(3)
O36 0.024(3) 0.073(5) 0.042(4) -0.016(3) -0.002(3) -0.004(3)
O37 0.035(4) 0.086(6) 0.064(5) -0.031(4) 0.005(3) 0.014(4)
O38 0.036(4) 0.098(6) 0.026(3) -0.010(4) -0.004(3) -0.004(4)
O39 0.050(4) 0.065(5) 0.045(4) 0.002(4) 0.003(3) 0.001(4)
C7 0.041(6) 0.079(8) 0.039(5) 0.003(5) 0.005(4) 0.002(5)
C8 0.052(7) 0.134(12) 0.056(6) 0.021(7) 0.006(5) 0.028(7)
C9 0.042(6) 0.123(11) 0.051(6) -0.002(7) 0.007(4) 0.014(6)
C10 0.045(6) 0.137(12) 0.035(5) -0.001(6) 0.004(4) -0.004(6)
C11 0.037(6) 0.149(12) 0.057(6) 0.022(8) -0.001(5) 0.008(7)
C12 0.043(6) 0.090(9) 0.047(6) 0.002(6) -0.001(4) 0.010(5)
O40 0.061(6) 0.163(10) 0.045(5) 0.004(5) 0.011(4) -0.010(6)
N1 0.052(5) 0.072(6) 0.069(6) 0.009(4) -0.003(4) 0.022(5)
C111 0.047(6) 0.070(8) 0.079(8) 0.000(5) -0.003(5) 0.017(5)
C112 0.083(10) 0.111(11) 0.105(11) -0.024(8) -0.020(8) 0.022(9)
C113 0.097(11) 0.083(10) 0.107(11) 0.001(8) -0.033(8) -0.002(9)
C114 0.22(2) 0.090(12) 0.126(16) -0.015(10) -0.076(15) 0.010(13)
C121 0.070(8) 0.070(7) 0.072(8) 0.010(5) -0.001(5) 0.025(6)
C122 0.094(11) 0.099(10) 0.096(11) 0.031(8) 0.014(8) 0.022(8)
C123 0.137(14) 0.104(11) 0.088(11) 0.040(9) 0.015(9) 0.022(10)
C124 0.119(14) 0.137(16) 0.118(14) 0.044(12) -0.009(10) -0.035(12)
C131 0.067(8) 0.067(7) 0.077(8) 0.004(5) -0.009(5) 0.010(6)
C132 0.065(8) 0.088(9) 0.083(9) 0.004(6) -0.021(6) 0.030(7)
C133 0.080(10) 0.115(12) 0.081(9) -0.016(7) -0.022(7) 0.022(9)
C134 0.093(13) 0.18(2) 0.151(17) -0.049(14) -0.051(12) 0.019(13)
C141 0.046(6) 0.094(9) 0.076(8) 0.006(6) -0.003(5) 0.012(6)
C142 0.066(8) 0.108(11) 0.093(10) 0.022(7) 0.001(6) -0.007(8)
C143 0.098(11) 0.148(15) 0.092(11) 0.009(9) 0.014(8) -0.037(11)
C144 0.151(18) 0.21(2) 0.117(15) 0.059(13) -0.010(13) -0.095(16)
N2 0.053(5) 0.066(6) 0.071(6) 0.003(4) -0.006(4) -0.021(5)
C211 0.056(6) 0.089(9) 0.087(9) 0.005(6) 0.008(6) -0.011(7)
C212 0.076(9) 0.089(9) 0.122(11) 0.000(8) 0.026(8) -0.020(8)
C213 0.073(9) 0.120(13) 0.095(10) -0.017(8) 0.012(7) -0.010(9)
C214 0.18(2) 0.21(2) 0.132(15) 0.047(16) 0.049(14) 0.036(19)
C221 0.048(7) 0.074(7) 0.071(7) 0.004(5) -0.008(5) -0.014(6)
C222 0.050(7) 0.109(11) 0.094(9) 0.015(7) -0.022(6) -0.029(7)
C223 0.053(8) 0.164(15) 0.084(10) 0.032(9) -0.009(6) -0.031(9)
C224 0.095(14) 0.37(3) 0.122(16) 0.109(18) -0.040(11) -0.060(18)
C231 0.065(8) 0.076(7) 0.101(10) -0.016(6) 0.000(6) -0.022(6)
C232 0.061(8) 0.101(9) 0.098(10) -0.018(8) -0.002(6) -0.014(7)
C233 0.103(12) 0.111(10) 0.125(14) -0.048(11) 0.000(10) -0.009(10)
C234 0.115(15) 0.136(16) 0.148(19) -0.041(13) 0.014(11) 0.006(12)
C241 0.050(6) 0.063(7) 0.063(7) 0.002(5) -0.003(5) -0.012(5)
C242 0.075(8) 0.073(8) 0.078(8) 0.017(6) -0.007(6) -0.015(7)
C243 0.094(10) 0.115(12) 0.064(8) 0.008(7) -0.016(7) -0.011(9)
C244 0.120(15) 0.151(16) 0.101(13) 0.031(11) -0.031(10) 0.002(13)
N3 0.117(7) 0.074(6) 0.037(5) 0.012(4) 0.003(5) -0.014(7)
C311 0.087(9) 0.101(6) 0.039(6) 0.003(5) 0.013(6) 0.001(7)
C312 0.115(11) 0.097(7) 0.052(7) -0.008(6) 0.009(8) 0.017(9)
C313 0.077(9) 0.089(7) 0.059(7) 0.006(6) -0.010(6) -0.011(8)
C314 0.138(15) 0.096(9) 0.096(12) -0.019(9) -0.007(11) -0.020(11)
C321 0.117(8) 0.070(9) 0.067(8) 0.010(7) -0.004(6) -0.002(7)
C322 0.116(8) 0.129(13) 0.077(10) 0.022(9) 0.008(7) -0.003(11)
C323 0.133(11) 0.148(16) 0.102(13) 0.012(12) -0.016(9) -0.039(13)
C324 0.149(13) 0.18(2) 0.135(17) 0.020(16) -0.002(13) -0.064(17)
C331 0.117(12) 0.122(8) 0.061(7) -0.013(7) 0.021(7) -0.042(10)
C332 0.180(17) 0.113(9) 0.142(14) -0.059(10) 0.050(12) -0.023(13)
C333 0.23(2) 0.199(17) 0.163(18) -0.098(15) 0.041(17) -0.031(19)
C334 0.20(2) 0.44(4) 0.14(2) -0.12(2) 0.089(17) -0.14(3)
C341 0.139(9) 0.095(10) 0.056(8) -0.015(7) 0.029(7) -0.034(10)
C342 0.146(10) 0.121(13) 0.094(11) -0.021(9) 0.035(9) -0.056(11)
C343 0.161(14) 0.170(18) 0.096(13) -0.027(12) 0.044(11) -0.073(15)
C344 0.16(3) 0.16(3) 0.17(4) 0.02(2) 0.05(3) -0.11(2)
C34X 0.17(2) 0.24(4) 0.13(3) 0.00(3) 0.02(2) -0.12(3)
N4 0.075(6) 0.069(6) 0.069(6) -0.005(4) 0.005(4) 0.037(5)
C411 0.063(7) 0.085(9) 0.091(9) -0.011(7) -0.005(6) 0.015(7)
C412 0.095(10) 0.096(11) 0.102(11) -0.022(8) 0.001(7) 0.008(9)
C413 0.055(10) 0.27(2) 0.133(14) -0.087(14) -0.023(8) 0.010(11)
C414 0.16(2) 0.30(3) 0.23(3) -0.11(2) -0.058(18) -0.02(2)
C421 0.069(7) 0.088(8) 0.068(7) -0.020(5) 0.006(5) 0.039(7)
C422 0.074(9) 0.108(10) 0.065(8) -0.012(6) 0.013(6) 0.012(8)
C423 0.069(9) 0.173(16) 0.080(10) -0.021(9) 0.019(7) 0.006(10)
C424 0.096(13) 0.24(2) 0.083(12) 0.023(12) 0.031(10) -0.011(14)
C431 0.071(8) 0.062(7) 0.068(7) -0.010(5) 0.007(5) 0.034(6)
C432 0.086(9) 0.084(9) 0.063(7) -0.012(6) 0.001(6) 0.031(7)
C433 0.087(9) 0.074(9) 0.064(7) -0.013(6) 0.016(6) 0.023(7)
C434 0.123(12) 0.088(10) 0.061(8) -0.011(7) -0.006(7) 0.029(9)
C441 0.161(15) 0.061(6) 0.084(10) -0.003(6) 0.008(8) 0.034(8)
C442 0.25(2) 0.102(11) 0.151(17) 0.012(11) 0.079(14) 0.022(15)
C443 0.31(3) 0.089(11) 0.20(2) 0.000(12) 0.121(19) -0.009(17)
C444 0.47(5) 0.25(3) 0.36(5) 0.01(3) 0.23(3) -0.15(4)
N5 0.053(6) 0.064(6) 0.138(9) -0.019(5) 0.011(5) -0.026(5)
C511 0.047(6) 0.086(9) 0.112(9) -0.014(6) -0.002(6) -0.020(6)
C512 0.055(8) 0.088(9) 0.108(10) -0.013(7) -0.011(6) -0.009(7)
C513 0.109(12) 0.131(13) 0.083(10) 0.008(8) 0.007(8) 0.009(11)
C514 0.16(2) 0.171(19) 0.106(14) -0.027(11) -0.001(13) 0.041(16)
C521 0.063(8) 0.066(7) 0.134(10) -0.025(6) 0.021(6) -0.021(7)
C522 0.086(9) 0.086(10) 0.125(11) -0.006(7) -0.004(8) -0.050(8)
C523 0.125(14) 0.138(15) 0.119(13) 0.006(10) 0.008(9) -0.042(12)
C524 0.24(2) 0.26(3) 0.111(16) 0.056(15) -0.067(15) -0.16(2)
C531 0.115(13) 0.069(7) 0.139(14) -0.030(7) 0.019(9) -0.036(9)
C532 0.123(14) 0.107(11) 0.161(16) -0.041(10) 0.031(11) -0.033(11)
C533 0.152(18) 0.131(14) 0.179(19) -0.069(13) 0.048(14) -0.038(13)
C534 0.152(19) 0.110(15) 0.23(3) -0.018(14) 0.073(16) 0.011(14)
C541 0.050(7) 0.094(11) 0.198(17) -0.037(9) -0.008(8) -0.003(8)
C542 0.088(11) 0.111(14) 0.25(2) -0.015(12) -0.041(12) 0.025(11)
C543 0.120(15) 0.19(2) 0.35(3) -0.010(19) -0.095(17) 0.037(16)
C544 0.23(3) 0.29(4) 0.46(5) 0.08(3) -0.17(3) 0.07(3)
N6 0.144(9) 0.114(8) 0.058(7) -0.017(5) 0.024(6) -0.043(8)
C611 0.150(10) 0.165(17) 0.092(12) 0.037(10) -0.007(8) -0.055(12)
C612 0.144(10) 0.166(17) 0.124(15) -0.005(13) 0.027(10) -0.073(12)
C613 0.163(13) 0.21(2) 0.20(2) 0.073(19) -0.036(14) -0.034(18)
C614 0.154(13) 0.25(3) 0.37(4) 0.14(3) 0.04(2) -0.04(2)
C621 0.125(13) 0.121(8) 0.080(10) 0.006(6) 0.011(9) -0.014(10)
C622 0.127(14) 0.143(9) 0.094(12) 0.045(9) -0.031(11) -0.003(12)
C623 0.197(19) 0.140(10) 0.122(15) 0.032(10) -0.041(14) 0.036(16)
C624 0.32(3) 0.159(14) 0.128(18) 0.054(14) -0.05(2) -0.01(2)
C631 0.165(11) 0.096(10) 0.080(10) 0.020(7) 0.026(8) 0.007(10)
C632 0.160(15) 0.090(10) 0.091(11) 0.008(7) 0.036(10) -0.001(10)
C633 0.24(2) 0.116(15) 0.165(18) 0.025(11) 0.076(16) 0.064(15)
C634 0.30(3) 0.19(2) 0.115(17) -0.019(14) 0.075(19) 0.07(2)
C641 0.115(12) 0.126(10) 0.067(8) -0.012(7) 0.008(7) -0.008(10)
C642 0.126(13) 0.140(12) 0.078(10) -0.029(8) 0.008(8) 0.001(11)
C643 0.115(12) 0.141(12) 0.071(9) -0.033(7) -0.005(8) 0.040(11)
C644 0.20(2) 0.120(12) 0.25(3) -0.037(14) 0.02(2) 0.018(18)

loop_
_atom_type_symbol
_atom_type_description
_atom_type_scat_dispersion_real
_atom_type_scat_dispersion_imag
_atom_type_scat_source
C C 0.0033 0.0016 'International Tables Vol C Tables 4.2.6.8 and 6.1.1.4'
H H 0.0000 0.0000 'International Tables Vol C Tables 4.2.6.8 and 6.1.1.4'
N N 0.0061 0.0033 'International Tables Vol C Tables 4.2.6.8 and 6.1.1.4'
O O 0.0106 0.0060 'International Tables Vol C Tables 4.2.6.8 and 6.1.1.4'
Ti Ti 0.2776 0.4457 'International Tables Vol C Tables 4.2.6.8 and 6.1.1.4'
W W -0.8490 6.8722 'International Tables Vol C Tables 4.2.6.8 and 6.1.1.4'

loop_
_geom_angle_atom_site_label_1
_geom_angle_atom_site_label_2
_geom_angle_atom_site_label_3
_geom_angle
_geom_angle_site_symmetry_1
_geom_angle_site_symmetry_3
_geom_angle_publ_flag
O1 Ti1 O7 178.6(3) . . ?
O1 Ti1 O8 101.7(4) . . ?
O1 Ti1 O9 100.8(4) . . ?
O1 Ti1 O10 102.3(4) . . ?
O1 Ti1 O11 103.5(3) . . ?
O7 Ti1 O8 78.1(3) . . ?
O7 Ti1 O9 77.8(3) . . ?
O7 Ti1 O10 77.9(3) . . ?
O7 Ti1 O11 77.9(2) . . ?
O8 Ti1 O9 87.7(3) . . ?
O8 Ti1 O10 156.0(3) . . ?
O8 Ti1 O11 87.1(3) . . ?
O9 Ti1 O10 87.3(3) . . ?
O9 Ti1 O11 155.7(3) . . ?
O10 Ti1 O11 87.8(3) . . ?
O2 W2 O7 179.2(3) . . ?
O2 W2 O8 103.3(4) . . ?
O2 W2 O12 104.3(4) . . ?
O2 W2 O15 102.8(4) . . ?
O2 W2 O16 103.6(4) . . ?
O7 W2 O8 76.6(3) . . ?
O7 W2 O12 76.5(3) . . ?
O7 W2 O15 76.4(2) . . ?
O7 W2 O16 76.5(3) . . ?
O8 W2 O12 88.7(3) . . ?
O8 W2 O15 88.1(3) . . ?
O8 W2 O16 153.1(3) . . ?
O12 W2 O15 152.7(3) . . ?
O12 W2 O16 84.4(3) . . ?
O15 W2 O16 86.3(3) . . ?
O3 W3 O7 178.6(3) . . ?
O3 W3 O9 104.0(4) . . ?
O3 W3 O12 103.7(4) . . ?
O3 W3 O13 103.0(4) . . ?
O3 W3 O17 102.1(3) . . ?
O7 W3 O9 77.2(3) . . ?
O7 W3 O12 76.9(3) . . ?
O7 W3 O13 76.2(2) . . ?
O7 W3 O17 76.6(2) . . ?
O9 W3 O12 90.6(3) . . ?
O9 W3 O13 89.0(3) . . ?
O9 W3 O17 153.8(3) . . ?
O12 W3 O13 152.5(3) . . ?
O12 W3 O17 84.8(3) . . ?
O13 W3 O17 83.4(3) . . ?
O4 W4 O7 178.2(3) . . ?
O4 W4 O10 104.7(4) . . ?
O4 W4 O13 103.8(3) . . ?
O4 W4 O14 103.3(3) . . ?
O4 W4 O18 102.0(4) . . ?
O7 W4 O10 77.1(3) . . ?
O7 W4 O13 76.3(3) . . ?
O7 W4 O14 76.4(2) . . ?
O7 W4 O18 76.2(2) . . ?
O10 W4 O13 90.6(3) . . ?
O10 W4 O14 88.0(3) . . ?
O10 W4 O18 153.3(3) . . ?
O13 W4 O14 152.3(3) . . ?
O13 W4 O18 84.4(3) . . ?
O14 W4 O18 84.5(3) . . ?
O5 W5 O7 178.3(3) . . ?
O5 W5 O11 103.9(3) . . ?
O5 W5 O14 102.7(3) . . ?
O5 W5 O15 102.9(3) . . ?
O5 W5 O19 102.4(3) . . ?
O7 W5 O11 77.6(2) . . ?
O7 W5 O14 76.3(2) . . ?
O7 W5 O15 78.0(2) . . ?
O7 W5 O19 76.2(2) . . ?
O11 W5 O14 89.4(3) . . ?
O11 W5 O15 88.3(3) . . ?
O11 W5 O19 153.7(3) . . ?
O14 W5 O15 154.1(3) . . ?
O14 W5 O19 85.7(3) . . ?
O15 W5 O19 85.0(3) . . ?
O6 W6 O7 178.8(3) . . ?
O6 W6 O16 103.8(4) . . ?
O6 W6 O17 103.9(4) . . ?
O6 W6 O18 103.8(3) . . ?
O6 W6 O19 103.6(4) . . ?
O7 W6 O16 76.7(3) . . ?
O7 W6 O17 77.1(3) . . ?
O7 W6 O18 75.7(3) . . ?
O7 W6 O19 75.3(2) . . ?
O16 W6 O17 87.4(3) . . ?
O16 W6 O18 152.4(3) . . ?
O16 W6 O19 85.5(3) . . ?
O17 W6 O18 87.7(3) . . ?
O17 W6 O19 152.5(3) . . ?
O18 W6 O19 86.4(3) . . ?
Ti1 O1 C1 138.5(9) . . ?
Ti1 O7 W2 90.2(2) . . ?
Ti1 O7 W3 90.0(2) . . ?
Ti1 O7 W4 90.2(2) . . ?
Ti1 O7 W5 89.8(2) . . ?
Ti1 O7 W6 179.4(3) . . ?
W2 O7 W3 89.46(19) . . ?
W2 O7 W4 179.6(3) . . ?
W2 O7 W5 89.5(2) . . ?
W2 O7 W6 89.4(2) . . ?
W3 O7 W4 90.4(2) . . ?
W3 O7 W5 178.9(3) . . ?
W3 O7 W6 89.60(19) . . ?
W4 O7 W5 90.64(19) . . ?
W4 O7 W6 90.3(2) . . ?
W5 O7 W6 90.6(2) . . ?
Ti1 O8 W2 115.1(3) . . ?
Ti1 O9 W3 115.0(4) . . ?
Ti1 O10 W4 114.8(3) . . ?
Ti1 O11 W5 114.8(3) . . ?
W2 O12 W3 117.0(3) . . ?
W3 O13 W4 116.9(3) . . ?
W4 O14 W5 116.6(3) . . ?
W2 O15 W5 116.1(3) . . ?
W2 O16 W6 117.4(4) . . ?
W3 O17 W6 116.6(3) . . ?
W4 O18 W6 117.8(3) . . ?
W5 O19 W6 117.9(3) . . ?
O1 C1 C2 122.5(12) . . ?
O1 C1 C6 121.2(13) . . ?
C2 C1 C6 116.3(13) . . ?
C1 C2 C3 122.0(15) . . ?
C2 C3 C4 123.5(16) . . ?
C3 C4 C5 116.2(15) . . ?
C3 C4 O20 122.2(15) . . ?
C5 C4 O20 121.5(13) . . ?
C4 C5 C6 120.3(12) . . ?
C1 C6 C5 121.7(14) . . ?
O21 Ti7 O27 178.9(3) . . ?
O21 Ti7 O28 102.8(3) . . ?
O21 Ti7 O29 102.0(4) . . ?
O21 Ti7 O30 100.2(3) . . ?
O21 Ti7 O31 101.1(4) . . ?
O27 Ti7 O28 78.2(3) . . ?
O27 Ti7 O29 77.8(3) . . ?
O27 Ti7 O30 78.7(2) . . ?
O27 Ti7 O31 79.1(3) . . ?
O28 Ti7 O29 87.3(3) . . ?
O28 Ti7 O30 157.0(3) . . ?
O28 Ti7 O31 87.3(3) . . ?
O29 Ti7 O30 88.6(3) . . ?
O29 Ti7 O31 156.9(3) . . ?
O30 Ti7 O31 87.7(3) . . ?
O22 W8 O27 177.6(3) . . ?
O22 W8 O28 105.6(3) . . ?
O22 W8 O32 103.6(3) . . ?
O22 W8 O35 103.2(3) . . ?
O22 W8 O36 101.0(3) . . ?
O27 W8 O28 76.8(2) . . ?
O27 W8 O32 76.3(3) . . ?
O27 W8 O35 76.7(2) . . ?
O27 W8 O36 76.6(2) . . ?
O28 W8 O32 91.2(3) . . ?
O28 W8 O35 88.5(3) . . ?
O28 W8 O36 153.4(3) . . ?
O32 W8 O35 152.3(3) . . ?
O32 W8 O36 84.2(3) . . ?
O35 W8 O36 83.7(3) . . ?
O23 W9 O27 179.6(5) . . ?
O23 W9 O29 104.4(4) . . ?
O23 W9 O32 104.6(4) . . ?
O23 W9 O33 103.0(4) . . ?
O23 W9 O37 103.9(4) . . ?
O27 W9 O29 76.0(3) . . ?
O27 W9 O32 75.5(3) . . ?
O27 W9 O33 76.9(3) . . ?
O27 W9 O37 75.7(3) . . ?
O29 W9 O32 88.4(3) . . ?
O29 W9 O33 89.0(3) . . ?
O29 W9 O37 151.7(3) . . ?
O32 W9 O33 152.1(3) . . ?
O32 W9 O37 83.7(3) . . ?
O33 W9 O37 85.5(3) . . ?
O24 W10 O27 178.3(3) . . ?
O24 W10 O30 104.3(3) . . ?
O24 W10 O33 104.8(4) . . ?
O24 W10 O34 101.7(4) . . ?
O24 W10 O38 102.6(3) . . ?
O27 W10 O30 77.0(2) . . ?
O27 W10 O33 76.3(3) . . ?
O27 W10 O34 77.1(3) . . ?
O27 W10 O38 76.1(2) . . ?
O30 W10 O33 89.1(3) . . ?
O30 W10 O34 89.2(3) . . ?
O30 W10 O38 153.1(3) . . ?
O33 W10 O34 153.0(3) . . ?
O33 W10 O38 84.4(3) . . ?
O34 W10 O38 85.0(3) . . ?
O25 W11 O27 178.1(4) . . ?
O25 W11 O31 104.9(4) . . ?
O25 W11 O34 103.4(4) . . ?
O25 W11 O35 104.0(3) . . ?
O25 W11 O39 101.3(4) . . ?
O27 W11 O31 77.0(3) . . ?
O27 W11 O34 76.2(3) . . ?
O27 W11 O35 76.1(2) . . ?
O27 W11 O39 76.7(3) . . ?
O31 W11 O34 88.8(3) . . ?
O31 W11 O35 90.2(3) . . ?
O31 W11 O39 153.7(3) . . ?
O34 W11 O35 151.8(3) . . ?
O34 W11 O39 83.8(3) . . ?
O35 W11 O39 84.8(3) . . ?
O26 W12 O27 178.8(3) . . ?
O26 W12 O36 104.4(3) . . ?
O26 W12 O37 103.6(4) . . ?
O26 W12 O38 104.1(3) . . ?
O26 W12 O39 104.5(4) . . ?
O27 W12 O36 76.0(2) . . ?
O27 W12 O37 75.3(3) . . ?
O27 W12 O38 75.4(2) . . ?
O27 W12 O39 76.5(3) . . ?
O36 W12 O37 86.9(3) . . ?
O36 W12 O38 151.4(3) . . ?
O36 W12 O39 87.4(3) . . ?
O37 W12 O38 85.2(3) . . ?
O37 W12 O39 151.8(3) . . ?
O38 W12 O39 86.8(3) . . ?
Ti7 O21 C7 146.5(7) . . ?
Ti7 O27 W8 90.7(2) . . ?
Ti7 O27 W9 91.2(3) . . ?
Ti7 O27 W10 89.7(2) . . ?
Ti7 O27 W11 89.7(2) . . ?
Ti7 O27 W12 178.9(4) . . ?
W8 O27 W9 90.4(2) . . ?
W8 O27 W10 179.5(4) . . ?
W8 O27 W11 90.0(2) . . ?
W8 O27 W12 89.72(19) . . ?
W9 O27 W10 89.8(2) . . ?
W9 O27 W11 179.0(3) . . ?
W9 O27 W12 89.8(2) . . ?
W10 O27 W11 89.8(2) . . ?
W10 O27 W12 89.8(2) . . ?
W11 O27 W12 89.3(2) . . ?
Ti7 O28 W8 114.2(3) . . ?
Ti7 O29 W9 114.9(3) . . ?
Ti7 O30 W10 114.6(3) . . ?
Ti7 O31 W11 114.2(3) . . ?
W8 O32 W9 117.6(3) . . ?
W9 O33 W10 117.0(3) . . ?
W10 O34 W11 116.8(3) . . ?
W8 O35 W11 117.1(3) . . ?
W8 O36 W12 117.6(3) . . ?
W9 O37 W12 119.1(4) . . ?
W10 O38 W12 118.7(3) . . ?
W11 O39 W12 117.4(4) . . ?
O21 C7 C8 119.8(10) . . ?
O21 C7 C12 122.1(10) . . ?
C8 C7 C12 118.0(11) . . ?
C7 C8 C9 119.5(11) . . ?
C8 C9 C10 121.3(12) . . ?
C9 C10 C11 117.8(11) . . ?
C9 C10 O40 120.3(12) . . ?
C11 C10 O40 121.9(12) . . ?
C10 C11 C12 121.3(12) . . ?
C7 C12 C11 121.9(11) . . ?
C111 N1 C121 111.1(8) . . ?
C111 N1 C131 108.7(7) . . ?
C111 N1 C141 108.7(8) . . ?
C121 N1 C131 109.5(8) . . ?
C121 N1 C141 108.3(8) . . ?
C131 N1 C141 110.6(9) . . ?
N1 C111 C112 114.9(8) . . ?
C111 C112 C113 114.5(10) . . ?
C112 C113 C114 114.1(12) . . ?
N1 C121 C122 113.7(8) . . ?
C121 C122 C123 113.6(10) . . ?
C122 C123 C124 114.7(12) . . ?
N1 C131 C132 116.2(9) . . ?
C131 C132 C133 111.3(9) . . ?
C132 C133 C134 115.0(11) . . ?
N1 C141 C142 116.9(9) . . ?
C141 C142 C143 113.6(11) . . ?
C142 C143 C144 114.1(13) . . ?
C211 N2 C221 110.2(8) . . ?
C211 N2 C231 108.4(8) . . ?
C211 N2 C241 110.5(8) . . ?
C221 N2 C231 111.8(9) . . ?
C221 N2 C241 105.9(7) . . ?
C231 N2 C241 110.0(8) . . ?
N2 C211 C212 117.0(9) . . ?
C211 C212 C213 113.8(10) . . ?
C212 C213 C214 113.9(13) . . ?
N2 C221 C222 116.0(8) . . ?
C221 C222 C223 111.3(9) . . ?
C222 C223 C224 113.0(11) . . ?
N2 C231 C232 115.0(9) . . ?
C231 C232 C233 110.9(11) . . ?
C232 C233 C234 113.5(13) . . ?
N2 C241 C242 115.0(8) . . ?
C241 C242 C243 112.3(9) . . ?
C242 C243 C244 115.0(12) . . ?
C311 N3 C321 111.3(9) . . ?
C311 N3 C331 106.3(8) . . ?
C311 N3 C341 112.0(9) . . ?
C321 N3 C331 111.0(9) . . ?
C321 N3 C341 105.6(8) . . ?
C331 N3 C341 110.9(9) . . ?
N3 C311 C312 113.7(9) . . ?
C311 C312 C313 113.1(10) . . ?
C312 C313 C314 111.3(10) . . ?
N3 C321 C322 116.4(9) . . ?
C321 C322 C323 113.2(11) . . ?
C322 C323 C324 111.2(13) . . ?
N3 C331 C332 115.4(10) . . ?
C331 C332 C333 113.5(14) . . ?
C332 C333 C334 115.0(17) . . ?
N3 C341 C342 117.3(10) . . ?
C341 C342 C343 114.5(12) . . ?
C342 C343 C344 118.2(17) . . ?
C342 C343 C34X 114.0(16) . . ?
C411 N4 C421 112.9(9) . . ?
C411 N4 C431 108.1(7) . . ?
C411 N4 C441 109.7(10) . . ?
C421 N4 C431 109.9(8) . . ?
C421 N4 C441 106.4(8) . . ?
C431 N4 C441 109.8(8) . . ?
N4 C411 C412 118.2(9) . . ?
C411 C412 C413 109.3(10) . . ?
C412 C413 C414 109.0(14) . . ?
N4 C421 C422 115.5(8) . . ?
C421 C422 C423 113.2(10) . . ?
C422 C423 C424 114.0(12) . . ?
N4 C431 C432 117.7(8) . . ?
C431 C432 C433 112.1(9) . . ?
C432 C433 C434 114.0(10) . . ?
N4 C441 C442 116.3(10) . . ?
C441 C442 C443 110.1(13) . . ?
C442 C443 C444 112.8(17) . . ?
C511 N5 C521 109.6(9) . . ?
C511 N5 C531 105.8(8) . . ?
C511 N5 C541 110.3(9) . . ?
C521 N5 C531 112.5(10) . . ?
C521 N5 C541 108.2(9) . . ?
C531 N5 C541 110.5(10) . . ?
N5 C511 C512 115.0(9) . . ?
C511 C512 C513 110.6(10) . . ?
C512 C513 C514 113.3(13) . . ?
N5 C521 C522 114.4(9) . . ?
C521 C522 C523 110.1(10) . . ?
C522 C523 C524 116.0(13) . . ?
N5 C531 C532 114.2(10) . . ?
C531 C532 C533 108.9(11) . . ?
C532 C533 C534 114.3(14) . . ?
N5 C541 C542 115.7(11) . . ?
C541 C542 C543 112.7(14) . . ?
C542 C543 C544 113.8(17) . . ?
C611 N6 C621 113.3(11) . . ?
C611 N6 C631 107.6(10) . . ?
C611 N6 C641 109.0(10) . . ?
C621 N6 C631 109.0(10) . . ?
C621 N6 C641 107.8(9) . . ?
C631 N6 C641 110.2(10) . . ?
N6 C611 C612 113.2(12) . . ?
C611 C612 C613 112.5(14) . . ?
C612 C613 C614 110.0(16) . . ?
N6 C621 C622 111.0(11) . . ?
C621 C622 C623 112.7(12) . . ?
C622 C623 C624 109.7(14) . . ?
N6 C631 C632 115.4(11) . . ?
C631 C632 C633 114.5(13) . . ?
C632 C633 C634 114.0(16) . . ?
N6 C641 C642 118.7(11) . . ?
C641 C642 C643 114.2(12) . . ?
C642 C643 C644 116.6(14) . . ?

loop_
_geom_bond_atom_site_label_1
_geom_bond_atom_site_label_2
_geom_bond_distance
_geom_bond_site_symmetry_2
_geom_bond_publ_flag
Ti1 O1 1.774(8) . ?
Ti1 O7 2.218(6) . ?
Ti1 O8 1.958(8) . ?
Ti1 O9 1.964(7) . ?
Ti1 O10 1.946(7) . ?
Ti1 O11 1.952(6) . ?
W2 O2 1.720(8) . ?
W2 O7 2.344(6) . ?
W2 O8 1.871(8) . ?
W2 O12 1.930(7) . ?
W2 O15 1.953(7) . ?
W2 O16 1.955(8) . ?
W3 O3 1.728(7) . ?
W3 O7 2.329(5) . ?
W3 O9 1.847(8) . ?
W3 O12 1.926(8) . ?
W3 O13 1.924(7) . ?
W3 O17 1.978(7) . ?
W4 O4 1.719(7) . ?
W4 O7 2.312(6) . ?
W4 O10 1.862(7) . ?
W4 O13 1.940(6) . ?
W4 O14 1.932(6) . ?
W4 O18 1.955(7) . ?
W5 O5 1.733(6) . ?
W5 O7 2.313(5) . ?
W5 O11 1.845(7) . ?
W5 O14 1.933(6) . ?
W5 O15 1.911(7) . ?
W5 O19 1.948(7) . ?
W6 O6 1.734(8) . ?
W6 O7 2.361(6) . ?
W6 O16 1.917(8) . ?
W6 O17 1.906(7) . ?
W6 O18 1.913(7) . ?
W6 O19 1.931(7) . ?
O1 C1 1.350(14) . ?
C1 C2 1.323(19) . ?
C1 C6 1.360(16) . ?
C2 C3 1.35(2) . ?
C3 C4 1.344(19) . ?
C4 C5 1.342(19) . ?
C4 O20 1.375(17) . ?
C5 C6 1.404(18) . ?
Ti7 O21 1.828(7) . ?
Ti7 O27 2.180(6) . ?
Ti7 O28 1.955(7) . ?
Ti7 O29 1.952(8) . ?
Ti7 O30 1.941(6) . ?
Ti7 O31 1.947(7) . ?
W8 O22 1.709(6) . ?
W8 O27 2.315(5) . ?
W8 O28 1.855(7) . ?
W8 O32 1.906(8) . ?
W8 O35 1.929(7) . ?
W8 O36 1.963(7) . ?
W9 O23 1.707(9) . ?
W9 O27 2.321(7) . ?
W9 O29 1.866(8) . ?
W9 O32 1.939(7) . ?
W9 O33 1.912(7) . ?
W9 O37 1.952(8) . ?
W10 O24 1.736(7) . ?
W10 O27 2.327(5) . ?
W10 O30 1.840(6) . ?
W10 O33 1.936(8) . ?
W10 O34 1.916(8) . ?
W10 O38 1.946(7) . ?
W11 O25 1.729(9) . ?
W11 O27 2.337(7) . ?
W11 O31 1.848(7) . ?
W11 O34 1.949(6) . ?
W11 O35 1.928(6) . ?
W11 O39 1.962(7) . ?
W12 O26 1.728(7) . ?
W12 O27 2.379(6) . ?
W12 O36 1.908(6) . ?
W12 O37 1.895(9) . ?
W12 O38 1.917(6) . ?
W12 O39 1.915(8) . ?
O21 C7 1.344(12) . ?
C7 C8 1.401(15) . ?
C7 C12 1.359(15) . ?
C8 C9 1.409(16) . ?
C9 C10 1.354(16) . ?
C10 C11 1.393(17) . ?
C10 O40 1.375(13) . ?
C11 C12 1.361(16) . ?
N1 C111 1.504(9) . ?
N1 C121 1.527(10) . ?
N1 C131 1.517(10) . ?
N1 C141 1.517(10) . ?
C111 C112 1.495(11) . ?
C112 C113 1.516(11) . ?
C113 C114 1.487(12) . ?
C121 C122 1.502(11) . ?
C122 C123 1.512(12) . ?
C123 C124 1.475(12) . ?
C131 C132 1.499(11) . ?
C132 C133 1.523(11) . ?
C133 C134 1.481(12) . ?
C141 C142 1.486(11) . ?
C142 C143 1.520(12) . ?
C143 C144 1.479(13) . ?
N2 C211 1.509(10) . ?
N2 C221 1.517(10) . ?
N2 C231 1.508(10) . ?
N2 C241 1.527(9) . ?
C211 C212 1.503(11) . ?
C212 C213 1.517(11) . ?
C213 C214 1.445(13) . ?
C221 C222 1.505(10) . ?
C222 C223 1.519(11) . ?
C223 C224 1.474(12) . ?
C231 C232 1.499(11) . ?
C232 C233 1.533(12) . ?
C233 C234 1.482(13) . ?
C241 C242 1.509(10) . ?
C242 C243 1.498(11) . ?
C243 C244 1.463(12) . ?
N3 C311 1.517(10) . ?
N3 C321 1.511(10) . ?
N3 C331 1.519(10) . ?
N3 C341 1.515(10) . ?
C311 C312 1.477(11) . ?
C312 C313 1.526(11) . ?
C313 C314 1.467(11) . ?
C321 C322 1.495(11) . ?
C322 C323 1.509(12) . ?
C323 C324 1.492(13) . ?
C331 C332 1.485(12) . ?
C332 C333 1.519(12) . ?
C333 C334 1.417(14) . ?
C341 C342 1.485(12) . ?
C342 C343 1.512(12) . ?
C343 C344 1.455(14) . ?
C343 C34X 1.468(14) . ?
N4 C411 1.510(10) . ?
N4 C421 1.510(10) . ?
N4 C431 1.524(10) . ?
N4 C441 1.514(10) . ?
C411 C412 1.502(11) . ?
C412 C413 1.557(12) . ?
C413 C414 1.472(13) . ?
C421 C422 1.498(11) . ?
C422 C423 1.528(11) . ?
C423 C424 1.477(13) . ?
C431 C432 1.493(11) . ?
C432 C433 1.521(11) . ?
C433 C434 1.484(11) . ?
C441 C442 1.479(12) . ?
C442 C443 1.527(13) . ?
C443 C444 1.429(14) . ?
N5 C511 1.512(10) . ?
N5 C521 1.524(10) . ?
N5 C531 1.517(10) . ?
N5 C541 1.519(10) . ?
C511 C512 1.500(11) . ?
C512 C513 1.528(12) . ?
C513 C514 1.489(13) . ?
C521 C522 1.503(11) . ?
C522 C523 1.504(12) . ?
C523 C524 1.452(13) . ?
C531 C532 1.495(12) . ?
C532 C533 1.536(13) . ?
C533 C534 1.444(13) . ?
C541 C542 1.496(13) . ?
C542 C543 1.514(13) . ?
C543 C544 1.468(14) . ?
N6 C611 1.496(11) . ?
N6 C621 1.500(11) . ?
N6 C631 1.531(11) . ?
N6 C641 1.536(11) . ?
C611 C612 1.511(13) . ?
C612 C613 1.524(13) . ?
C613 C614 1.478(14) . ?
C621 C622 1.475(12) . ?
C622 C623 1.523(13) . ?
C623 C624 1.449(13) . ?
C631 C632 1.460(12) . ?
C632 C633 1.514(13) . ?
C633 C634 1.464(13) . ?
C641 C642 1.477(12) . ?
C642 C643 1.513(12) . ?
C643 C644 1.448(13) . ?
